data_4333685
loop_
_publ_author_name
'Barbora Mairychov\'a'
'Tom\'a\<s Svoboda'
'Petr \<St\<epni\<cka'
'Ale\<s R\%u\<zi\<cka'
'Remco W. A. Havenith'
'Mercedes Alonso'
'Frank De Proft'
'Roman Jambor'
'Libor Dost\'al'

_publ_section_title
;
 Synthesis and Structural Characterization of Heteroboroxines with MB2O3
 Core (M = Sb, Bi, Sn)
;
_journal_name_full 'Inorganic Chemistry'
_journal_page_first 1424
_journal_page_last 1431
_journal_paper_doi 10.1021/ic302153s
_journal_volume 52
_journal_year 2013
_chemical_formula_moiety 'C26 H27 B2 Bi F6 N2 O3'
_chemical_formula_sum 'C26 H27 B2 Bi F6 N2 O3'
_chemical_formula_weight 760.10
_chemical_name_systematic
; 
 ? 
;
_space_group_IT_number 62
_symmetry_cell_setting orthorhombic
_symmetry_space_group_name_Hall '-P 2ac 2n'
_symmetry_space_group_name_H-M 'P n m a'
_atom_sites_solution_hydrogens geom
_atom_sites_solution_primary direct
_atom_sites_solution_secondary difmap
_audit_creation_method SHELXL-97
_cell_angle_alpha 90
_cell_angle_beta 90
_cell_angle_gamma 90
_cell_formula_units_Z 4
_cell_length_a 12.6610(9)
_cell_length_b 24.1351(10)
_cell_length_c 9.2950(13)
_cell_measurement_reflns_used 20445
_cell_measurement_temperature 150(1)
_cell_measurement_theta_max 27.5
_cell_measurement_theta_min 1
_cell_volume 2840.3(5)
_computing_cell_refinement 'COLLECT and DENZO'
_computing_data_collection 'COLLECT (Hooft, 1998) and DENZO (Otwinowski & Minor, 1997)'
_computing_data_reduction 'COLLECT and DENZO'
_computing_molecular_graphics 'PLATON (Spek, 2003)'
_computing_publication_material 'SHELXL-97 (Sheldrick, 2008)'
_computing_structure_refinement 'SHELXL-97 (Sheldrick, 1997)'
_computing_structure_solution 'SIR92 (Altomare et al., 1994)'
_diffrn_ambient_temperature 150(1)
_diffrn_detector_area_resol_mean 9.091
_diffrn_measured_fraction_theta_full 0.996
_diffrn_measured_fraction_theta_max 0.996
_diffrn_measurement_device_type 'Bruker Nonius KappaCCD area detector'
_diffrn_measurement_method '\f and \w scans to fill the Ewald sphere'
_diffrn_radiation_monochromator graphite
_diffrn_radiation_source 'fine-focus sealed tube'
_diffrn_radiation_type MoK\a
_diffrn_radiation_wavelength 0.71073
_diffrn_reflns_av_R_equivalents 0.0726
_diffrn_reflns_av_sigmaI/netI 0.0402
_diffrn_reflns_limit_h_max 16
_diffrn_reflns_limit_h_min -14
_diffrn_reflns_limit_k_max 29
_diffrn_reflns_limit_k_min -31
_diffrn_reflns_limit_l_max 11
_diffrn_reflns_limit_l_min -12
_diffrn_reflns_number 20374
_diffrn_reflns_theta_full 27.50
_diffrn_reflns_theta_max 27.50
_diffrn_reflns_theta_min 2.35
_diffrn_standards_number 0
_exptl_absorpt_coefficient_mu 6.277
_exptl_absorpt_correction_T_max 0.691
_exptl_absorpt_correction_T_min 0.425
_exptl_absorpt_correction_type integration
_exptl_absorpt_process_details
;
gaussian integration (Coppens, 1970)
;
_exptl_crystal_colour colourless
_exptl_crystal_density_diffrn 1.778
_exptl_crystal_description plate
_exptl_crystal_F_000 1472
_exptl_crystal_size_max 0.26
_exptl_crystal_size_mid 0.17
_exptl_crystal_size_min 0.10
_refine_diff_density_max 1.792
_refine_diff_density_min -1.162
_refine_diff_density_rms 0.150
_refine_ls_extinction_method none
_refine_ls_goodness_of_fit_ref 1.098
_refine_ls_hydrogen_treatment constr
_refine_ls_matrix_type full
_refine_ls_number_parameters 187
_refine_ls_number_reflns 3325
_refine_ls_number_restraints 0
_refine_ls_restrained_S_all 1.098
_refine_ls_R_factor_all 0.0545
_refine_ls_R_factor_gt 0.0395
_refine_ls_shift/su_max 0.000
_refine_ls_shift/su_mean 0.000
_refine_ls_structure_factor_coef Fsqd
_refine_ls_weighting_details 'calc w=1/[\s^2^(Fo^2^)+(0.0374P)^2^+12.7920P] where P=(Fo^2^+2Fc^2^)/3'
_refine_ls_weighting_scheme calc
_refine_ls_wR_factor_gt 0.0853
_refine_ls_wR_factor_ref 0.0931
_reflns_number_gt 2729
_reflns_number_total 3325
_reflns_threshold_expression >2sigma(I)
_cod_data_source_file ic302153s_si_002_3.cif
_cod_data_source_block 2b
_cod_database_code 4333685

loop_
_symmetry_equiv_pos_as_xyz
'x, y, z'
'-x+1/2, -y, z+1/2'
'x+1/2, -y+1/2, -z+1/2'
'-x, y+1/2, -z'
'-x, -y, -z'
'x-1/2, y, -z-1/2'
'-x-1/2, y-1/2, z-1/2'
'x, -y-1/2, z'

loop_
_atom_site_label
_atom_site_type_symbol
_atom_site_fract_x
_atom_site_fract_y
_atom_site_fract_z
_atom_site_U_iso_or_equiv
_atom_site_adp_type
_atom_site_occupancy
_atom_site_symmetry_multiplicity
_atom_site_calc_flag
_atom_site_refinement_flags
Bi1 Bi 0.33399(2) 0.2500 0.55594(3) 0.02334(10) Uani 1 2 d S
O2 O 0.0820(4) 0.2500 0.3975(6) 0.0287(12) Uani 1 2 d S
C1 C 0.2504(6) 0.2500 0.7676(9) 0.0256(16) Uani 1 2 d S
O1 O 0.2265(3) 0.18969(15) 0.4607(4) 0.0299(9) Uani 1 1 d .
F1 F -0.0991(4) -0.03902(15) 0.2910(6) 0.0710(16) Uani 1 1 d .
N1 N 0.3678(4) 0.3451(2) 0.6955(5) 0.0296(11) Uani 1 1 d .
F2 F -0.1804(6) 0.0098(2) 0.1378(7) 0.101(2) Uani 1 1 d .
C13 C 0.0945(4) 0.0935(2) 0.3763(7) 0.0283(12) Uani 1 1 d .
H13 H 0.1631 0.0873 0.4080 0.034 Uiso 1 1 d R
C10 C -0.1097(5) 0.1109(2) 0.2828(6) 0.0292(12) Uani 1 1 d .
H10 H -0.1786 0.1166 0.2515 0.035 Uiso 1 1 d R
C7 C 0.3923(5) 0.3924(3) 0.6018(7) 0.0385(15) Uani 1 1 d .
H7A H 0.3946 0.4256 0.6586 0.046 Uiso 1 1 d R
H7B H 0.3385 0.3959 0.5296 0.046 Uiso 1 1 d R
H7C H 0.4595 0.3868 0.5562 0.046 Uiso 1 1 d R
C11 C -0.0712(5) 0.0574(2) 0.2981(6) 0.0293(12) Uani 1 1 d .
C5 C 0.2656(5) 0.3534(2) 0.7679(7) 0.0334(13) Uani 1 1 d .
H5A H 0.2131 0.3656 0.6988 0.040 Uiso 1 1 d R
H5B H 0.2728 0.3819 0.8411 0.040 Uiso 1 1 d R
C8 C 0.0587(4) 0.1478(2) 0.3636(5) 0.0232(11) Uani 1 1 d .
F3 F -0.2287(5) 0.0094(2) 0.3460(9) 0.110(3) Uani 1 1 d .
C9 C -0.0455(5) 0.1554(2) 0.3146(7) 0.0307(13) Uani 1 1 d .
H9 H -0.0715 0.1912 0.3037 0.037 Uiso 1 1 d R
C6 C 0.4531(5) 0.3377(3) 0.7999(7) 0.0381(15) Uani 1 1 d .
H6A H 0.5170 0.3281 0.7502 0.046 Uiso 1 1 d R
H6B H 0.4347 0.3086 0.8655 0.046 Uiso 1 1 d R
H6C H 0.4636 0.3715 0.8525 0.046 Uiso 1 1 d R
C12 C 0.0311(5) 0.0487(2) 0.3435(7) 0.0332(13) Uani 1 1 d .
H12 H 0.0570 0.0129 0.3525 0.040 Uiso 1 1 d R
C14 C -0.1411(5) 0.0092(3) 0.2649(8) 0.0409(16) Uani 1 1 d .
C2 C 0.2298(4) 0.3000(2) 0.8357(7) 0.0311(12) Uani 1 1 d .
C3 C 0.1785(5) 0.2998(3) 0.9686(7) 0.0412(15) Uani 1 1 d .
H3 H 0.1634 0.3332 1.0142 0.049 Uiso 1 1 d R
B1 B 0.1298(5) 0.1990(3) 0.4116(7) 0.0256(13) Uani 1 1 d .
C4 C 0.1497(8) 0.2500 1.0310(10) 0.047(3) Uani 1 2 d S
H4 H 0.1117 0.2500 1.1166 0.057 Uiso 1 2 d SR

loop_
_atom_site_aniso_label
_atom_site_aniso_U_11
_atom_site_aniso_U_22
_atom_site_aniso_U_33
_atom_site_aniso_U_23
_atom_site_aniso_U_13
_atom_site_aniso_U_12
Bi1 0.02248(15) 0.02585(15) 0.02170(15) 0.000 -0.00197(12) 0.000
O2 0.030(3) 0.024(3) 0.032(3) 0.000 -0.008(2) 0.000
C1 0.015(3) 0.036(4) 0.026(4) 0.000 -0.003(3) 0.000
O1 0.032(2) 0.0232(19) 0.034(2) -0.0015(16) -0.0085(18) 0.0008(16)
F1 0.064(3) 0.0237(19) 0.125(5) 0.013(2) -0.039(3) -0.0102(18)
N1 0.030(2) 0.031(3) 0.027(3) 0.000(2) -0.006(2) -0.0024(19)
F2 0.159(6) 0.055(3) 0.088(4) 0.023(3) -0.075(4) -0.055(3)
C13 0.021(3) 0.029(3) 0.035(3) -0.001(2) -0.001(2) 0.001(2)
C10 0.029(3) 0.032(3) 0.027(3) 0.002(2) -0.009(2) 0.000(2)
C7 0.045(4) 0.033(3) 0.038(4) 0.002(3) -0.008(3) -0.011(3)
C11 0.032(3) 0.025(3) 0.031(3) 0.001(2) -0.003(2) -0.005(2)
C5 0.032(3) 0.031(3) 0.038(4) -0.008(3) -0.006(3) 0.003(2)
C8 0.028(3) 0.027(3) 0.015(3) 0.001(2) 0.002(2) -0.001(2)
F3 0.069(4) 0.090(4) 0.171(7) -0.035(4) 0.048(4) -0.043(3)
C9 0.035(3) 0.023(3) 0.034(3) 0.003(2) -0.004(3) 0.003(2)
C6 0.030(3) 0.046(4) 0.039(4) -0.002(3) -0.011(3) -0.005(3)
C12 0.040(3) 0.020(3) 0.040(4) 0.004(2) -0.003(3) 0.000(2)
C14 0.043(4) 0.033(3) 0.047(4) 0.004(3) -0.019(3) -0.008(3)
C2 0.023(3) 0.038(3) 0.032(3) -0.001(3) -0.003(2) 0.003(2)
C3 0.042(4) 0.052(4) 0.030(3) -0.006(3) 0.005(3) 0.008(3)
B1 0.031(3) 0.028(3) 0.018(3) 0.001(2) -0.001(2) 0.000(2)
C4 0.047(6) 0.074(7) 0.022(5) 0.000 0.012(4) 0.000

loop_
_atom_type_symbol
_atom_type_description
_atom_type_scat_dispersion_real
_atom_type_scat_dispersion_imag
_atom_type_scat_source
C C 0.0033 0.0016 'International Tables Vol C Tables 4.2.6.8 and 6.1.1.4'
H H 0.0000 0.0000 'International Tables Vol C Tables 4.2.6.8 and 6.1.1.4'
O O 0.0106 0.0060 'International Tables Vol C Tables 4.2.6.8 and 6.1.1.4'
N N 0.0061 0.0033 'International Tables Vol C Tables 4.2.6.8 and 6.1.1.4'
B B 0.0013 0.0007 'International Tables Vol C Tables 4.2.6.8 and 6.1.1.4'
F F 0.0171 0.0103 'International Tables Vol C Tables 4.2.6.8 and 6.1.1.4'
Bi Bi -4.1077 10.2566 'International Tables Vol C Tables 4.2.6.8 and 6.1.1.4'

loop_
_exptl_crystal_face_index_h
_exptl_crystal_face_index_k
_exptl_crystal_face_index_l
_exptl_crystal_face_perp_dist
-1 0 0 0.012
1 0 0 0.048
0 0 1 0.132
0 0 -1 0.119
0 1 0 0.046
0 -1 0 0.083
0 1 -1 0.059

loop_
_geom_angle_atom_site_label_1
_geom_angle_atom_site_label_2
_geom_angle_atom_site_label_3
_geom_angle
_geom_angle_site_symmetry_1
_geom_angle_site_symmetry_3
O1 Bi1 O1 83.7(2) 8_565 .
O1 Bi1 C1 93.55(18) 8_565 .
O1 Bi1 C1 93.55(18) . .
O1 Bi1 N1 73.94(14) 8_565 .
O1 Bi1 N1 150.54(15) . .
C1 Bi1 N1 69.40(13) . .
O1 Bi1 N1 150.54(15) 8_565 8_565
O1 Bi1 N1 73.94(14) . 8_565
C1 Bi1 N1 69.40(13) . 8_565
N1 Bi1 N1 118.5(2) . 8_565
B1 O2 B1 126.6(7) 8_565 .
C2 C1 C2 120.9(8) . 8_565
C2 C1 Bi1 119.4(4) . .
C2 C1 Bi1 119.4(4) 8_565 .
B1 O1 Bi1 127.1(4) . .
C6 N1 C7 109.4(5) . .
C6 N1 C5 111.2(5) . .
C7 N1 C5 110.6(5) . .
C6 N1 Bi1 109.6(4) . .
C7 N1 Bi1 114.4(4) . .
C5 N1 Bi1 101.4(3) . .
C12 C13 C8 121.9(5) . .
C12 C13 H13 119.2 . .
C8 C13 H13 118.9 . .
C9 C10 C11 119.8(5) . .
C9 C10 H10 120.3 . .
C11 C10 H10 119.9 . .
N1 C7 H7A 109.2 . .
N1 C7 H7B 109.4 . .
H7A C7 H7B 109.4 . .
N1 C7 H7C 109.9 . .
H7A C7 H7C 109.5 . .
H7B C7 H7C 109.4 . .
C12 C11 C10 120.1(5) . .
C12 C11 C14 120.2(5) . .
C10 C11 C14 119.7(5) . .
N1 C5 C2 109.8(5) . .
N1 C5 H5A 109.9 . .
C2 C5 H5A 109.3 . .
N1 C5 H5B 109.5 . .
C2 C5 H5B 110.0 . .
H5A C5 H5B 108.2 . .
C13 C8 C9 117.0(5) . .
C13 C8 B1 121.5(5) . .
C9 C8 B1 121.4(5) . .
C10 C9 C8 121.4(5) . .
C10 C9 H9 119.5 . .
C8 C9 H9 119.1 . .
N1 C6 H6A 109.4 . .
N1 C6 H6B 109.4 . .
H6A C6 H6B 109.5 . .
N1 C6 H6C 109.7 . .
H6A C6 H6C 109.5 . .
H6B C6 H6C 109.4 . .
C11 C12 C13 119.7(5) . .
C11 C12 H12 120.0 . .
C13 C12 H12 120.2 . .
F2 C14 F1 109.9(6) . .
F2 C14 F3 101.3(7) . .
F1 C14 F3 103.7(6) . .
F2 C14 C11 114.4(6) . .
F1 C14 C11 114.5(5) . .
F3 C14 C11 111.7(6) . .
C1 C2 C3 119.3(6) . .
C1 C2 C5 119.8(6) . .
C3 C2 C5 120.9(6) . .
C4 C3 C2 119.7(7) . .
C4 C3 H3 120.5 . .
C2 C3 H3 119.8 . .
O1 B1 O2 126.1(6) . .
O1 B1 C8 119.2(5) . .
O2 B1 C8 114.7(5) . .
C3 C4 C3 120.7(8) . 8_565
C3 C4 H4 119.6 . .
C3 C4 H4 119.6 8_565 .

loop_
_geom_bond_atom_site_label_1
_geom_bond_atom_site_label_2
_geom_bond_distance
_geom_bond_site_symmetry_2
Bi1 O1 2.180(4) 8_565
Bi1 O1 2.180(4) .
Bi1 C1 2.234(8) .
Bi1 N1 2.671(5) .
Bi1 N1 2.671(5) 8_565
O2 B1 1.378(7) 8_565
O2 B1 1.378(7) .
C1 C2 1.387(7) .
C1 C2 1.387(7) 8_565
O1 B1 1.326(8) .
F1 C14 1.302(7) .
N1 C6 1.464(7) .
N1 C7 1.469(8) .
N1 C5 1.472(8) .
F2 C14 1.282(9) .
C13 C12 1.381(8) .
C13 C8 1.392(8) .
C13 H13 0.9293 .
C10 C9 1.378(8) .
C10 C11 1.388(8) .
C10 H10 0.9298 .
C7 H7A 0.9600 .
C7 H7B 0.9599 .
C7 H7C 0.9601 .
C11 C12 1.377(8) .
C11 C14 1.493(8) .
C5 C2 1.505(8) .
C5 H5A 0.9701 .
C5 H5B 0.9718 .
C8 C9 1.407(8) .
C8 B1 1.592(8) .
F3 C14 1.341(9) .
C9 H9 0.9302 .
C6 H6A 0.9600 .
C6 H6B 0.9588 .
C6 H6C 0.9603 .
C12 H12 0.9279 .
C2 C3 1.396(9) .
C3 C4 1.384(9) .
C3 H3 0.9306 .
C4 C3 1.384(9) 8_565
C4 H4 0.9298 .
